data_7208826
loop_
_publ_author_name
'Jones, Andrew O. F.'
'Lem\'ee-Cailleau, Marie-H\'el\`ene'
'Martins, David M. S.'
'McIntyre, Garry J.'
'Oswald, Iain D. H.'
'Pulham, Colin R.'
'Spanswick, Christopher K.'
'Thomas, Lynne H.'
'Wilson, Chick C.'

_publ_section_title
;
 Temperature dependent solid-state proton migration in dimethylurea-oxalic
 acid complexes.
;
_journal_issue 38
_journal_name_full 'Physical chemistry chemical physics : PCCP'
_journal_page_first 13273
_journal_page_last 13283
_journal_paper_doi 10.1039/c2cp41782k
_journal_volume 14
_journal_year 2012
_chemical_formula_sum 'C8 H18 N4 O6'
_chemical_formula_weight 266.00
_chemical_name_common
;
bis(N,N-Dimethylurea) & oxalic acid
;
_chemical_name_systematic
;
bis(N,N-Dimethylurea) ethanedioc acid
;
_space_group_IT_number 14
_symmetry_cell_setting monoclinic
_symmetry_space_group_name_Hall '-P 2ybc'
_symmetry_space_group_name_H-M 'P 1 21/c 1'
_atom_sites_solution_hydrogens difmap
_atom_sites_solution_primary direct
_atom_sites_solution_secondary difmap
_audit_creation_method SHELXL-97
_cell_angle_alpha 90.00
_cell_angle_beta 110.880(10)
_cell_angle_gamma 90.00
_cell_formula_units_Z 2
_cell_length_a 7.740(5)
_cell_length_b 6.440(5)
_cell_length_c 13.540(5)
_cell_measurement_reflns_used 250
_cell_measurement_temperature 150
_cell_volume 630.6(7)
_computing_cell_refinement 'lauegen (CCP4)'
_computing_data_collection 'VIVALDI (MAATEL)'
_computing_data_reduction 'argonne_boxes, laue4 (Piltz, 2011)'
_computing_molecular_graphics 'Mercury (McRae, 2006)'
_computing_publication_material 'WINGX (Farrugia, 1999)'
_computing_structure_refinement 'SHELXL-97 (Sheldrick, 2008)'
_diffrn_ambient_temperature 150
_diffrn_detector_area_resol_mean 0.7
_diffrn_measurement_device_type VIVALDI
_diffrn_measurement_method 'Laue patterns at 10 orientations'
_diffrn_radiation_monochromator none
_diffrn_radiation_probe neutron
_diffrn_radiation_source 'ILL reactor source, thermal guide'
_diffrn_radiation_type neutron
_diffrn_radiation_wavelength 0.80-5.20
_diffrn_reflns_av_R_equivalents 0.1952
_diffrn_reflns_av_sigmaI/netI 0.1137
_diffrn_reflns_limit_h_max 11
_diffrn_reflns_limit_h_min -11
_diffrn_reflns_limit_k_max 9
_diffrn_reflns_limit_k_min -9
_diffrn_reflns_limit_l_max 17
_diffrn_reflns_limit_l_min -16
_diffrn_reflns_number 7056
_diffrn_standards_number none
_exptl_absorpt_coefficient_mu 0.000
_exptl_absorpt_correction_type none
_exptl_crystal_colour colourless
_exptl_crystal_density_diffrn 1.401
_exptl_crystal_density_method 'not measured'
_exptl_crystal_description prism
_exptl_crystal_F_000 12
_exptl_crystal_size_max 2.5
_exptl_crystal_size_mid 2.2
_exptl_crystal_size_min 1.2
_refine_diff_density_max 0.082
_refine_diff_density_min -0.110
_refine_diff_density_rms 0.016
_refine_ls_extinction_coef 0.1(2)
_refine_ls_extinction_expression Fc^*^=kFc[1+0.001xFc^2^\l^3^/sin(2\q)]^-1/4^
_refine_ls_extinction_method SHELXL
_refine_ls_goodness_of_fit_ref 1.532
_refine_ls_hydrogen_treatment refall
_refine_ls_matrix_type full
_refine_ls_number_parameters 164
_refine_ls_number_reflns 1449
_refine_ls_number_restraints 0
_refine_ls_restrained_S_all 1.532
_refine_ls_R_factor_all 0.1310
_refine_ls_R_factor_gt 0.0706
_refine_ls_shift/su_max 0.000
_refine_ls_shift/su_mean 0.000
_refine_ls_structure_factor_coef Fsqd
_refine_ls_weighting_details 'calc w=1/[\s^2^(Fo^2^)+(0.0300P)^2^+0.0000P] where P=(Fo^2^+2Fc^2^)/3'
_refine_ls_weighting_scheme calc
_refine_ls_wR_factor_gt 0.1146
_refine_ls_wR_factor_ref 0.1224
_reflns_number_gt 925
_reflns_number_total 1449
_reflns_threshold_expression >2\s(I)
_cod_data_source_file c2cp41782k.txt
_cod_data_source_block dmuox_150
_cod_original_sg_symbol_H-M P21/c
_cod_database_code 7208826

loop_
_symmetry_equiv_pos_as_xyz
'x, y, z'
'-x, y+1/2, -z+1/2'
'-x, -y, -z'
'x, -y-1/2, z-1/2'

loop_
_atom_site_label
_atom_site_type_symbol
_atom_site_fract_x
_atom_site_fract_y
_atom_site_fract_z
_atom_site_U_iso_or_equiv
_atom_site_adp_type
_atom_site_occupancy
_atom_site_symmetry_multiplicity
_atom_site_calc_flag
O1 O 0.4993(3) 0.2547(3) 0.3813(3) 0.0342(7) Uani 1 1 d
O3 O 0.7598(3) 0.0165(3) 0.4358(3) 0.0328(7) Uani 1 1 d
O4 O 0.9666(4) 0.2655(3) 0.5028(3) 0.0552(11) Uani 1 1 d
N1 N 0.34701(17) 0.5579(2) 0.33980(14) 0.0313(4) Uani 1 1 d
N2 N 0.66721(18) 0.55401(18) 0.41245(14) 0.0313(4) Uani 1 1 d
C1 C 0.5060(2) 0.4533(2) 0.37825(19) 0.0259(5) Uani 1 1 d
C2 C 0.3427(3) 0.7833(3) 0.3346(2) 0.0382(7) Uani 1 1 d
H3 H 0.3815(17) 0.8531(10) 0.4080(7) 0.108(3) Uani 1 1 d
H4 H 0.2158(10) 0.8331(10) 0.2854(10) 0.151(5) Uani 1 1 d
H5 H 0.4428(11) 0.8429(8) 0.3024(6) 0.082(2) Uani 1 1 d
C3 C 0.1708(3) 0.4463(3) 0.3056(3) 0.0395(7) Uani 1 1 d
H6 H 0.1127(17) 0.449(3) 0.2316(8) 0.192(9) Uani 1 1 d
H7 H 0.0875(14) 0.5029(16) 0.3396(11) 0.136(5) Uani 1 1 d
H8 H 0.1864(10) 0.3003(11) 0.3299(14) 0.178(8) Uani 1 1 d
C4 C 0.9244(2) 0.0853(2) 0.48380(18) 0.0280(5) Uani 1 1 d
H2 H 0.7850(6) 0.4697(6) 0.4457(5) 0.0495(15) Uani 1 1 d
H1 H 0.6792(6) 0.7097(6) 0.4171(4) 0.0454(12) Uani 1 1 d
H9 H 0.6404(6) 0.1488(6) 0.4118(4) 0.0468(12) Uani 1 1 d

loop_
_atom_site_aniso_label
_atom_site_aniso_U_11
_atom_site_aniso_U_22
_atom_site_aniso_U_33
_atom_site_aniso_U_23
_atom_site_aniso_U_13
_atom_site_aniso_U_12
O1 0.0238(10) 0.0152(8) 0.058(2) -0.0012(9) 0.0076(11) -0.0011(6)
O3 0.0200(11) 0.0154(8) 0.055(2) -0.0049(9) 0.0037(11) 0.0008(6)
O4 0.0237(9) 0.0153(9) 0.107(3) -0.0068(12) -0.0006(13) 0.0015(7)
N1 0.0169(6) 0.0208(5) 0.0492(11) 0.0007(6) 0.0032(6) 0.0015(4)
N2 0.0189(6) 0.0181(5) 0.0500(11) -0.0024(6) 0.0038(6) 0.0002(4)
C1 0.0179(8) 0.0162(6) 0.0382(14) -0.0017(8) 0.0033(8) 0.0011(5)
C2 0.0272(10) 0.0210(8) 0.061(2) 0.0045(10) 0.0094(11) 0.0047(7)
H3 0.217(10) 0.037(3) 0.095(8) -0.006(3) 0.085(7) 0.001(4)
H4 0.058(4) 0.038(3) 0.278(13) 0.030(5) -0.039(5) 0.010(2)
H5 0.105(5) 0.037(2) 0.116(7) 0.016(3) 0.053(5) -0.005(3)
C3 0.0197(10) 0.0295(10) 0.062(2) 0.0008(11) 0.0050(12) -0.0039(7)
H6 0.126(9) 0.39(2) 0.040(7) 0.002(8) 0.005(5) -0.179(12)
H7 0.071(6) 0.178(11) 0.182(12) -0.097(9) 0.072(7) -0.059(6)
H8 0.054(4) 0.049(3) 0.37(2) 0.032(7) -0.005(7) -0.015(3)
C4 0.0193(8) 0.0146(7) 0.0468(15) -0.0005(8) 0.0079(8) 0.0014(6)
H2 0.0189(19) 0.0348(18) 0.082(4) -0.002(2) 0.003(2) 0.0063(12)
H1 0.0345(18) 0.0266(16) 0.068(4) -0.0038(18) 0.010(2) -0.0007(13)
H9 0.044(2) 0.0308(16) 0.060(4) -0.0070(19) 0.012(2) -0.0094(15)

loop_
_atom_type_symbol
_atom_type_description
_atom_type_scat_dispersion_real
_atom_type_scat_dispersion_imag
_atom_type_scat_source
C C 0.0000 0.0000 'International Tables Vol C Tables 4.2.6.8 and 6.1.1.4'
H H 0.0000 0.0000 'International Tables Vol C Tables 4.2.6.8 and 6.1.1.4'
N N 0.0000 0.0000 'International Tables Vol C Tables 4.2.6.8 and 6.1.1.4'
O O 0.0000 0.0000 'International Tables Vol C Tables 4.2.6.8 and 6.1.1.4'

loop_
_geom_angle_atom_site_label_1
_geom_angle_atom_site_label_2
_geom_angle_atom_site_label_3
_geom_angle
_geom_angle_site_symmetry_3
C1 N1 C2 121.67(14) .
C1 N1 C3 120.08(15) .
C2 N1 C3 118.20(15) .
O1 C1 N2 121.20(16) .
O1 C1 N1 118.27(16) .
N2 C1 N1 120.53(14) .
O4 C4 O3 125.7(2) .
O4 C4 C4 120.1(2) 3_756
O3 C4 C4 114.22(19) 3_756

loop_
_geom_bond_atom_site_label_1
_geom_bond_atom_site_label_2
_geom_bond_distance
_geom_bond_site_symmetry_2
O1 C1 1.281(2) .
O3 C4 1.285(3) .
O4 C4 1.208(3) .
N1 C1 1.335(2) .
N1 C2 1.453(3) .
N1 C3 1.463(3) .
N2 C1 1.334(2) .
C4 C4 1.550(3) 3_756

loop_
_geom_hbond_atom_site_label_D
_geom_hbond_atom_site_label_H
_geom_hbond_atom_site_label_A
_geom_hbond_distance_DH
_geom_hbond_distance_HA
_geom_hbond_distance_DA
_geom_hbond_angle_DHA
O3 H9 O1 1.213(5) 1.228(5) 2.430(3) 169.1(4)
